data_7039644
loop_
_publ_author_name
'Abubekerov, Mark'
'Eymann, L\'eonard Y M'
'Gianetti, Thomas L.'
'Arnold, John'

_publ_section_title
;
 Activation of heteroallenes by coordinatively unsaturated nickel(ii)
 alkyl complexes supported by the hydrotris(3-phenyl-5-methyl)pyrazolyl
 borate (Tp(Ph,Me)) ligand.
;
_journal_issue 37
_journal_name_full 'Dalton transactions (Cambridge, England : 2003)'
_journal_page_first 14581
_journal_page_last 14590
_journal_paper_doi 10.1039/c6dt01585a
_journal_volume 45
_journal_year 2016
_chemical_formula_moiety 'C35 H39 B N6 Ni O Si, C4 H8 O'
_chemical_formula_sum 'C39 H47 B N6 Ni O2 Si'
_chemical_formula_weight 729.44
_chemical_melting_point 423.9(8)
_chemical_name_common 'Complex 7b'
_chemical_name_systematic 'Complex 7b'
_chemical_properties_physical Air-sensitive,Moisture-sensitive
_space_group_IT_number 2
_symmetry_cell_setting triclinic
_symmetry_space_group_name_Hall '-P 1'
_symmetry_space_group_name_H-M 'P -1'
_atom_sites_solution_hydrogens geom
_atom_sites_solution_primary direct
_atom_sites_solution_secondary difmap
_audit_creation_method SHELXL-97
_audit_update_record
;
2016-05-13 deposited with the CCDC.
2016-06-21 downloaded from the CCDC.
;
_cell_angle_alpha 101.527(8)
_cell_angle_beta 96.979(9)
_cell_angle_gamma 93.515(9)
_cell_formula_units_Z 2
_cell_length_a 11.2799(17)
_cell_length_b 11.6561(17)
_cell_length_c 14.715(2)
_cell_measurement_reflns_used 9925
_cell_measurement_temperature 100(2)
_cell_measurement_theta_max 25.23
_cell_measurement_theta_min 2.16
_cell_volume 1874.4(5)
_computing_cell_refinement 'Bruker APEX2 v.2011.4'
_computing_data_collection 'Bruker APEX2 v.2011.4'
_computing_data_reduction 'Bruker APEX2 v.2011.4'
_computing_molecular_graphics ORTEP-32
_computing_publication_material WinGX
_computing_structure_refinement SHELXL-97
_computing_structure_solution SIR-92
_diffrn_ambient_temperature 100(2)
_diffrn_detector_area_resol_mean 8.366
_diffrn_measured_fraction_theta_full 0.983
_diffrn_measured_fraction_theta_max 0.979
_diffrn_measurement_device_type 'Bruker APEX-II CCD'
_diffrn_measurement_method '\f and \w scans'
_diffrn_radiation_monochromator graphite
_diffrn_radiation_source 'fine-focus sealed tube'
_diffrn_radiation_type MoK\a
_diffrn_radiation_wavelength 0.71073
_diffrn_reflns_av_R_equivalents 0.0426
_diffrn_reflns_av_sigmaI/netI 0.0508
_diffrn_reflns_limit_h_max 13
_diffrn_reflns_limit_h_min -13
_diffrn_reflns_limit_k_max 13
_diffrn_reflns_limit_k_min -13
_diffrn_reflns_limit_l_max 17
_diffrn_reflns_limit_l_min -16
_diffrn_reflns_number 19460
_diffrn_reflns_theta_full 25.00
_diffrn_reflns_theta_max 25.26
_diffrn_reflns_theta_min 1.43
_exptl_absorpt_coefficient_mu 0.592
_exptl_absorpt_correction_T_max 0.9785
_exptl_absorpt_correction_T_min 0.9358
_exptl_absorpt_correction_type multi-scan
_exptl_absorpt_process_details SADABS
_exptl_crystal_colour orange
_exptl_crystal_density_diffrn 1.292
_exptl_crystal_density_method 'not measured'
_exptl_crystal_description rode
_exptl_crystal_F_000 772
_exptl_crystal_recrystallization_method 'Re-crystallisation from solvent'
_exptl_crystal_size_max 0.12
_exptl_crystal_size_mid 0.10
_exptl_crystal_size_min 0.08
_refine_diff_density_max 1.137
_refine_diff_density_min -0.491
_refine_diff_density_rms 0.071
_refine_ls_extinction_method none
_refine_ls_goodness_of_fit_ref 1.037
_refine_ls_hydrogen_treatment mixed
_refine_ls_matrix_type full
_refine_ls_number_parameters 461
_refine_ls_number_reflns 6652
_refine_ls_number_restraints 0
_refine_ls_restrained_S_all 1.037
_refine_ls_R_factor_all 0.0604
_refine_ls_R_factor_gt 0.0471
_refine_ls_shift/su_max 0.000
_refine_ls_shift/su_mean 0.000
_refine_ls_structure_factor_coef Fsqd
_refine_ls_weighting_details 'calc w=1/[\s^2^(Fo^2^)+(0.0595P)^2^+1.6298P] where P=(Fo^2^+2Fc^2^)/3'
_refine_ls_weighting_scheme calc
_refine_ls_wR_factor_gt 0.1147
_refine_ls_wR_factor_ref 0.1228
_reflns_number_gt 5431
_reflns_number_total 6652
_reflns_threshold_expression >2sigma(I)
_cod_data_source_file c6dt01585a1.cif
_cod_data_source_block Complex_7b
_cod_depositor_comments
;
The following automatic conversions were performed:

'_chemical_melting_point' value '423.2-424.7' was changed to
'423.9(8)' - the average value was taken and precision was estimated.

'_symmetry_cell_setting' value 'Triclinic' changed to 'triclinic'
according to
/usr/data/users/saulius/crontab/automatic-downloads/rss-feeds/RSC/lib/dictionaries/cif_core.dic
dictionary named 'cif_core.dic' version 2.4.2 from 2011-04-26.

Automatic conversion script
Id: cif_fix_values 4268 2015-11-12 08:31:59Z antanas 

 Adding full bibliography for 7039640--7039649.cif.
;
_cod_original_sg_symbol_H-M P-1
_cod_database_code 7039644
_solvent_exptl_crystal_recrystallization_method Hexanes/THF

loop_
_symmetry_equiv_pos_as_xyz
'x, y, z'
'-x, -y, -z'

loop_
_atom_site_label
_atom_site_type_symbol
_atom_site_fract_x
_atom_site_fract_y
_atom_site_fract_z
_atom_site_U_iso_or_equiv
_atom_site_adp_type
_atom_site_occupancy
_atom_site_symmetry_multiplicity
_atom_site_calc_flag
_atom_site_refinement_flags
C1 C 0.1603(2) 0.1851(3) 0.25287(19) 0.0210(6) Uani 1 1 d .
C2 C 0.0953(3) 0.2266(3) 0.17476(19) 0.0245(7) Uani 1 1 d .
H2A H 0.0700 0.3036 0.1988 0.029 Uiso 1 1 calc R
H2B H 0.0236 0.1739 0.1505 0.029 Uiso 1 1 calc R
C3 C 0.1632(3) 0.0924(3) -0.0099(2) 0.0360(8) Uani 1 1 d .
H3A H 0.2060 0.0965 -0.0619 0.054 Uiso 1 1 calc R
H3B H 0.0795 0.0725 -0.0323 0.054 Uiso 1 1 calc R
H3C H 0.1936 0.0335 0.0215 0.054 Uiso 1 1 calc R
C4 C 0.1164(3) 0.3514(3) 0.0164(2) 0.0370(8) Uani 1 1 d .
H4A H 0.1187 0.4233 0.0620 0.056 Uiso 1 1 calc R
H4B H 0.0347 0.3251 -0.0095 0.056 Uiso 1 1 calc R
H4C H 0.1610 0.3647 -0.0327 0.056 Uiso 1 1 calc R
C5 C 0.3440(3) 0.2832(3) 0.1175(2) 0.0294(7) Uani 1 1 d .
H5A H 0.3774 0.2253 0.1487 0.044 Uiso 1 1 calc R
H5B H 0.3509 0.3576 0.1608 0.044 Uiso 1 1 calc R
H5C H 0.3866 0.2905 0.0661 0.044 Uiso 1 1 calc R
C6 C 0.6607(2) 0.5126(2) 0.4004(2) 0.0215(6) Uani 1 1 d .
H6A H 0.7001 0.4736 0.4456 0.032 Uiso 1 1 calc R
H6B H 0.6714 0.5961 0.4240 0.032 Uiso 1 1 calc R
H6C H 0.6946 0.4937 0.3430 0.032 Uiso 1 1 calc R
C7 C 0.5303(2) 0.4731(2) 0.38263(18) 0.0166(6) Uani 1 1 d .
C8 C 0.4346(2) 0.5373(2) 0.36477(18) 0.0182(6) Uani 1 1 d .
H8 H 0.4384 0.6162 0.3612 0.022 Uiso 1 1 calc R
C9 C 0.3314(2) 0.4610(2) 0.35304(18) 0.0175(6) Uani 1 1 d .
C10 C 0.2051(2) 0.4849(2) 0.33539(19) 0.0188(6) Uani 1 1 d .
C11 C 0.1687(3) 0.5500(3) 0.2685(2) 0.0253(7) Uani 1 1 d .
H11 H 0.2251 0.5812 0.2369 0.030 Uiso 1 1 calc R
C12 C 0.0489(3) 0.5681(3) 0.2492(2) 0.0321(7) Uani 1 1 d .
H12 H 0.0250 0.6100 0.2036 0.039 Uiso 1 1 calc R
C13 C -0.0355(3) 0.5243(3) 0.2972(2) 0.0325(8) Uani 1 1 d .
H13 H -0.1159 0.5359 0.2832 0.039 Uiso 1 1 calc R
C14 C -0.0002(3) 0.4634(3) 0.3660(2) 0.0250(7) Uani 1 1 d .
H14 H -0.0565 0.4354 0.3993 0.030 Uiso 1 1 calc R
C15 C 0.1194(2) 0.4440(2) 0.38519(19) 0.0199(6) Uani 1 1 d .
H15 H 0.1430 0.4033 0.4317 0.024 Uiso 1 1 calc R
C16 C 0.6806(3) 0.1629(3) 0.5663(2) 0.0226(6) Uani 1 1 d .
H16A H 0.7149 0.1286 0.5118 0.034 Uiso 1 1 calc R
H16B H 0.6996 0.1200 0.6147 0.034 Uiso 1 1 calc R
H16C H 0.7129 0.2433 0.5880 0.034 Uiso 1 1 calc R
C17 C 0.5475(2) 0.1583(2) 0.54238(18) 0.0174(6) Uani 1 1 d .
C18 C 0.4591(2) 0.1210(2) 0.58932(18) 0.0183(6) Uani 1 1 d .
H18 H 0.4696 0.0916 0.6438 0.022 Uiso 1 1 calc R
C19 C 0.3497(2) 0.1362(2) 0.53825(18) 0.0168(6) Uani 1 1 d .
C20 C 0.2281(2) 0.1193(2) 0.56318(18) 0.0179(6) Uani 1 1 d .
C21 C 0.1328(3) 0.1756(2) 0.5285(2) 0.0215(6) Uani 1 1 d .
H21 H 0.1440 0.2212 0.4847 0.026 Uiso 1 1 calc R
C22 C 0.0219(3) 0.1648(3) 0.5580(2) 0.0263(7) Uani 1 1 d .
H22 H -0.0407 0.2034 0.5342 0.032 Uiso 1 1 calc R
C23 C 0.0032(3) 0.0970(3) 0.6229(2) 0.0270(7) Uani 1 1 d .
H23 H -0.0716 0.0895 0.6426 0.032 Uiso 1 1 calc R
C24 C 0.0967(3) 0.0404(3) 0.6581(2) 0.0266(7) Uani 1 1 d .
H24 H 0.0848 -0.0050 0.7020 0.032 Uiso 1 1 calc R
C25 C 0.2075(3) 0.0506(2) 0.62866(19) 0.0218(6) Uani 1 1 d .
H25 H 0.2695 0.0114 0.6526 0.026 Uiso 1 1 calc R
C26 C 0.7521(3) 0.2161(3) 0.2636(2) 0.0281(7) Uani 1 1 d .
H26A H 0.7404 0.2966 0.2621 0.042 Uiso 1 1 calc R
H26B H 0.8005 0.1855 0.2165 0.042 Uiso 1 1 calc R
H26C H 0.7918 0.2115 0.3241 0.042 Uiso 1 1 calc R
C27 C 0.6329(2) 0.1452(2) 0.24492(19) 0.0188(6) Uani 1 1 d .
C28 C 0.5887(3) 0.0536(2) 0.17210(19) 0.0218(6) Uani 1 1 d .
H28 H 0.6272 0.0210 0.1219 0.026 Uiso 1 1 calc R
C29 C 0.4736(3) 0.0193(2) 0.18912(18) 0.0184(6) Uani 1 1 d .
C30 C 0.3880(3) -0.0772(2) 0.13301(19) 0.0216(6) Uani 1 1 d .
C31 C 0.2856(3) -0.1146(3) 0.1674(2) 0.0275(7) Uani 1 1 d .
H31 H 0.2698 -0.0777 0.2263 0.033 Uiso 1 1 calc R
C32 C 0.2072(3) -0.2065(3) 0.1140(2) 0.0361(8) Uani 1 1 d .
H32 H 0.1393 -0.2313 0.1374 0.043 Uiso 1 1 calc R
C33 C 0.2295(3) -0.2618(3) 0.0256(2) 0.0357(8) Uani 1 1 d .
H33 H 0.1770 -0.3236 -0.0099 0.043 Uiso 1 1 calc R
C34 C 0.3300(3) -0.2244(3) -0.0089(2) 0.0311(8) Uani 1 1 d .
H34 H 0.3448 -0.2610 -0.0682 0.037 Uiso 1 1 calc R
C35 C 0.4088(3) -0.1331(2) 0.0438(2) 0.0253(7) Uani 1 1 d .
H35 H 0.4763 -0.1086 0.0197 0.030 Uiso 1 1 calc R
C36 C 0.2678(3) 0.3165(3) -0.2072(2) 0.0392(8) Uani 1 1 d .
H36A H 0.2639 0.3047 -0.2747 0.047 Uiso 1 1 calc R
H36B H 0.1954 0.2787 -0.1929 0.047 Uiso 1 1 calc R
C37 C 0.3749(3) 0.2670(3) -0.1671(3) 0.0422(9) Uani 1 1 d .
H37A H 0.3948 0.1988 -0.2103 0.051 Uiso 1 1 calc R
H37B H 0.3628 0.2451 -0.1084 0.051 Uiso 1 1 calc R
C38 C 0.4710(3) 0.3674(3) -0.1520(3) 0.0410(9) Uani 1 1 d .
H38A H 0.5319 0.3642 -0.1003 0.049 Uiso 1 1 calc R
H38B H 0.5087 0.3666 -0.2080 0.049 Uiso 1 1 calc R
C39 C 0.4026(3) 0.4741(3) -0.1301(3) 0.0493(10) Uani 1 1 d .
H39A H 0.4114 0.5040 -0.0630 0.059 Uiso 1 1 calc R
H39B H 0.4326 0.5355 -0.1593 0.059 Uiso 1 1 calc R
N1 N 0.36275(19) 0.35408(19) 0.36224(15) 0.0161(5) Uani 1 1 d .
N2 N 0.48564(19) 0.36151(18) 0.38095(15) 0.0153(5) Uani 1 1 d .
N3 N 0.3711(2) 0.17852(19) 0.46273(15) 0.0167(5) Uani 1 1 d .
N4 N 0.4938(2) 0.19434(19) 0.46702(15) 0.0172(5) Uani 1 1 d .
N5 N 0.4480(2) 0.08594(19) 0.26837(15) 0.0182(5) Uani 1 1 d .
N6 N 0.5472(2) 0.16280(19) 0.30243(15) 0.0172(5) Uani 1 1 d .
O1 O 0.14369(17) 0.09260(17) 0.28020(13) 0.0238(5) Uani 1 1 d .
O2 O 0.2795(2) 0.4386(2) -0.16596(17) 0.0417(6) Uani 1 1 d .
Si1 Si 0.18385(8) 0.23767(8) 0.07316(6) 0.0254(2) Uani 1 1 d .
Ni01 Ni 0.27688(3) 0.20711(3) 0.34888(2) 0.01819(12) Uani 1 1 d .
B1 B 0.5521(3) 0.2526(3) 0.3960(2) 0.0181(7) Uani 1 1 d .
H1 H 0.646(2) 0.280(2) 0.4242(16) 0.003(6) Uiso 1 1 d .

loop_
_atom_site_aniso_label
_atom_site_aniso_U_11
_atom_site_aniso_U_22
_atom_site_aniso_U_33
_atom_site_aniso_U_23
_atom_site_aniso_U_13
_atom_site_aniso_U_12
C1 0.0134(15) 0.0281(16) 0.0207(15) 0.0029(12) 0.0053(12) -0.0022(12)
C2 0.0185(16) 0.0315(16) 0.0228(15) 0.0057(13) 0.0020(12) -0.0022(13)
C3 0.039(2) 0.0395(19) 0.0301(18) 0.0056(15) 0.0088(15) 0.0020(16)
C4 0.035(2) 0.049(2) 0.0308(18) 0.0140(16) 0.0054(15) 0.0106(16)
C5 0.0276(18) 0.0395(18) 0.0246(16) 0.0124(14) 0.0070(13) 0.0048(14)
C6 0.0179(15) 0.0216(14) 0.0241(15) 0.0037(12) 0.0041(12) -0.0039(12)
C7 0.0164(15) 0.0192(14) 0.0134(13) 0.0026(11) 0.0024(11) -0.0030(11)
C8 0.0240(16) 0.0120(13) 0.0196(14) 0.0050(11) 0.0051(12) -0.0011(11)
C9 0.0202(15) 0.0170(13) 0.0160(13) 0.0044(11) 0.0029(11) 0.0023(11)
C10 0.0163(15) 0.0176(13) 0.0215(15) 0.0042(11) -0.0006(11) -0.0012(11)
C11 0.0221(17) 0.0273(16) 0.0285(16) 0.0113(13) 0.0034(13) 0.0005(13)
C12 0.0270(18) 0.0370(18) 0.0367(18) 0.0199(15) -0.0007(14) 0.0071(14)
C13 0.0170(17) 0.0403(19) 0.0421(19) 0.0144(16) 0.0009(14) 0.0046(14)
C14 0.0187(16) 0.0288(16) 0.0292(16) 0.0090(13) 0.0060(13) 0.0001(13)
C15 0.0179(15) 0.0212(14) 0.0205(14) 0.0063(11) 0.0003(12) -0.0012(12)
C16 0.0209(16) 0.0253(15) 0.0219(15) 0.0061(12) 0.0010(12) 0.0045(12)
C17 0.0205(15) 0.0142(13) 0.0161(14) 0.0010(11) -0.0002(11) 0.0020(11)
C18 0.0227(16) 0.0177(13) 0.0146(13) 0.0033(11) 0.0023(12) 0.0024(11)
C19 0.0212(15) 0.0128(13) 0.0164(14) 0.0043(11) 0.0016(11) -0.0001(11)
C20 0.0216(15) 0.0159(13) 0.0141(13) 0.0001(11) 0.0017(11) -0.0029(11)
C21 0.0225(16) 0.0202(14) 0.0225(15) 0.0065(12) 0.0041(12) -0.0007(12)
C22 0.0229(17) 0.0274(16) 0.0286(16) 0.0071(13) 0.0023(13) 0.0011(13)
C23 0.0216(17) 0.0289(16) 0.0308(17) 0.0059(13) 0.0093(13) -0.0045(13)
C24 0.0297(18) 0.0266(16) 0.0245(16) 0.0083(13) 0.0060(13) -0.0034(13)
C25 0.0233(16) 0.0202(14) 0.0218(15) 0.0059(12) 0.0015(12) -0.0011(12)
C26 0.0222(17) 0.0337(17) 0.0280(17) 0.0036(13) 0.0078(13) 0.0008(13)
C27 0.0172(15) 0.0198(14) 0.0214(15) 0.0078(11) 0.0026(12) 0.0052(11)
C28 0.0251(16) 0.0231(15) 0.0185(14) 0.0046(12) 0.0051(12) 0.0073(12)
C29 0.0237(16) 0.0155(13) 0.0171(14) 0.0062(11) 0.0014(12) 0.0035(11)
C30 0.0264(17) 0.0185(14) 0.0206(15) 0.0071(12) 0.0004(12) 0.0019(12)
C31 0.0354(19) 0.0254(16) 0.0213(15) 0.0049(12) 0.0044(13) -0.0018(14)
C32 0.034(2) 0.0367(19) 0.0351(19) 0.0077(15) 0.0029(15) -0.0113(15)
C33 0.041(2) 0.0293(17) 0.0313(18) 0.0026(14) -0.0040(15) -0.0108(15)
C34 0.043(2) 0.0244(16) 0.0218(16) -0.0001(13) -0.0017(14) 0.0037(14)
C35 0.0296(18) 0.0220(15) 0.0244(16) 0.0058(12) 0.0019(13) 0.0027(13)
C36 0.047(2) 0.0295(18) 0.0376(19) 0.0065(15) -0.0053(16) 0.0026(16)
C37 0.045(2) 0.0375(19) 0.040(2) 0.0007(16) 0.0013(17) 0.0069(17)
C38 0.035(2) 0.048(2) 0.047(2) 0.0234(17) 0.0081(17) 0.0068(17)
C39 0.047(2) 0.040(2) 0.050(2) 0.0019(18) -0.0185(18) 0.0004(18)
N1 0.0107(12) 0.0198(12) 0.0175(12) 0.0054(9) 0.0008(9) -0.0028(9)
N2 0.0122(12) 0.0163(11) 0.0170(12) 0.0036(9) 0.0025(9) -0.0032(9)
N3 0.0143(12) 0.0168(11) 0.0186(12) 0.0035(9) 0.0023(9) -0.0020(9)
N4 0.0155(12) 0.0170(11) 0.0180(12) 0.0020(9) 0.0019(9) -0.0004(9)
N5 0.0178(13) 0.0164(11) 0.0198(12) 0.0041(9) 0.0011(10) -0.0014(9)
N6 0.0149(12) 0.0177(11) 0.0189(12) 0.0043(9) 0.0022(9) 0.0002(9)
O1 0.0202(11) 0.0246(11) 0.0251(11) 0.0059(9) 0.0014(9) -0.0081(8)
O2 0.0360(14) 0.0355(13) 0.0473(14) -0.0002(11) -0.0080(11) 0.0104(11)
Si1 0.0232(5) 0.0331(5) 0.0208(4) 0.0078(4) 0.0035(3) 0.0026(4)
Ni01 0.0159(2) 0.0188(2) 0.0192(2) 0.00638(14) -0.00091(14) -0.00519(14)
B1 0.0138(17) 0.0204(16) 0.0193(16) 0.0042(13) 0.0005(13) -0.0005(13)

loop_
_atom_type_symbol
_atom_type_description
_atom_type_scat_dispersion_real
_atom_type_scat_dispersion_imag
_atom_type_scat_source
C C 0.0033 0.0016 'International Tables Vol C Tables 4.2.6.8 and 6.1.1.4'
H H 0.0000 0.0000 'International Tables Vol C Tables 4.2.6.8 and 6.1.1.4'
N N 0.0061 0.0033 'International Tables Vol C Tables 4.2.6.8 and 6.1.1.4'
O O 0.0106 0.0060 'International Tables Vol C Tables 4.2.6.8 and 6.1.1.4'
Si Si 0.0817 0.0704 'International Tables Vol C Tables 4.2.6.8 and 6.1.1.4'
Ni Ni 0.3393 1.1124 'International Tables Vol C Tables 4.2.6.8 and 6.1.1.4'
B B 0.0013 0.0007 'International Tables Vol C Tables 4.2.6.8 and 6.1.1.4'

loop_
_geom_angle_atom_site_label_1
_geom_angle_atom_site_label_2
_geom_angle_atom_site_label_3
_geom_angle
O1 C1 C2 130.1(3)
O1 C1 Ni01 79.86(18)
C2 C1 Ni01 150.1(2)
C1 C2 Si1 115.4(2)
C1 C2 H2A 108.4
Si1 C2 H2A 108.4
C1 C2 H2B 108.4
Si1 C2 H2B 108.4
H2A C2 H2B 107.5
Si1 C3 H3A 109.5
Si1 C3 H3B 109.5
H3A C3 H3B 109.5
Si1 C3 H3C 109.5
H3A C3 H3C 109.5
H3B C3 H3C 109.5
Si1 C4 H4A 109.5
Si1 C4 H4B 109.5
H4A C4 H4B 109.5
Si1 C4 H4C 109.5
H4A C4 H4C 109.5
H4B C4 H4C 109.5
Si1 C5 H5A 109.5
Si1 C5 H5B 109.5
H5A C5 H5B 109.5
Si1 C5 H5C 109.5
H5A C5 H5C 109.5
H5B C5 H5C 109.5
C7 C6 H6A 109.5
C7 C6 H6B 109.5
H6A C6 H6B 109.5
C7 C6 H6C 109.5
H6A C6 H6C 109.5
H6B C6 H6C 109.5
N2 C7 C8 107.7(2)
N2 C7 C6 123.7(2)
C8 C7 C6 128.6(3)
C7 C8 C9 106.6(2)
C7 C8 H8 126.7
C9 C8 H8 126.7
N1 C9 C8 109.0(2)
N1 C9 C10 121.7(2)
C8 C9 C10 129.2(2)
C11 C10 C15 118.7(3)
C11 C10 C9 120.3(3)
C15 C10 C9 121.0(3)
C12 C11 C10 120.1(3)
C12 C11 H11 119.9
C10 C11 H11 119.9
C13 C12 C11 120.5(3)
C13 C12 H12 119.7
C11 C12 H12 119.7
C14 C13 C12 120.0(3)
C14 C13 H13 120.0
C12 C13 H13 120.0
C13 C14 C15 119.9(3)
C13 C14 H14 120.1
C15 C14 H14 120.1
C14 C15 C10 120.7(3)
C14 C15 H15 119.6
C10 C15 H15 119.6
C17 C16 H16A 109.5
C17 C16 H16B 109.5
H16A C16 H16B 109.5
C17 C16 H16C 109.5
H16A C16 H16C 109.5
H16B C16 H16C 109.5
N4 C17 C18 107.9(2)
N4 C17 C16 123.1(2)
C18 C17 C16 129.0(3)
C17 C18 C19 106.1(2)
C17 C18 H18 127.0
C19 C18 H18 127.0
N3 C19 C18 109.4(2)
N3 C19 C20 122.6(2)
C18 C19 C20 127.8(2)
C21 C20 C25 117.8(3)
C21 C20 C19 122.3(2)
C25 C20 C19 119.8(3)
C22 C21 C20 121.2(3)
C22 C21 H21 119.4
C20 C21 H21 119.4
C21 C22 C23 120.3(3)
C21 C22 H22 119.8
C23 C22 H22 119.8
C24 C23 C22 119.4(3)
C24 C23 H23 120.3
C22 C23 H23 120.3
C25 C24 C23 120.5(3)
C25 C24 H24 119.7
C23 C24 H24 119.7
C24 C25 C20 120.8(3)
C24 C25 H25 119.6
C20 C25 H25 119.6
C27 C26 H26A 109.5
C27 C26 H26B 109.5
H26A C26 H26B 109.5
C27 C26 H26C 109.5
H26A C26 H26C 109.5
H26B C26 H26C 109.5
N6 C27 C28 107.2(2)
N6 C27 C26 123.4(2)
C28 C27 C26 129.3(3)
C27 C28 C29 105.7(2)
C27 C28 H28 127.1
C29 C28 H28 127.1
N5 C29 C28 110.5(2)
N5 C29 C30 121.5(2)
C28 C29 C30 127.9(2)
C31 C30 C35 118.8(3)
C31 C30 C29 121.2(2)
C35 C30 C29 120.1(3)
C32 C31 C30 120.2(3)
C32 C31 H31 119.9
C30 C31 H31 119.9
C31 C32 C33 120.4(3)
C31 C32 H32 119.8
C33 C32 H32 119.8
C34 C33 C32 119.5(3)
C34 C33 H33 120.2
C32 C33 H33 120.2
C33 C34 C35 120.6(3)
C33 C34 H34 119.7
C35 C34 H34 119.7
C34 C35 C30 120.5(3)
C34 C35 H35 119.7
C30 C35 H35 119.7
O2 C36 C37 106.5(3)
O2 C36 H36A 110.4
C37 C36 H36A 110.4
O2 C36 H36B 110.4
C37 C36 H36B 110.4
H36A C36 H36B 108.6
C36 C37 C38 102.8(3)
C36 C37 H37A 111.2
C38 C37 H37A 111.2
C36 C37 H37B 111.2
C38 C37 H37B 111.2
H37A C37 H37B 109.1
C39 C38 C37 103.0(3)
C39 C38 H38A 111.2
C37 C38 H38A 111.2
C39 C38 H38B 111.2
C37 C38 H38B 111.2
H38A C38 H38B 109.1
O2 C39 C38 107.2(3)
O2 C39 H39A 110.3
C38 C39 H39A 110.3
O2 C39 H39B 110.3
C38 C39 H39B 110.3
H39A C39 H39B 108.5
C9 N1 N2 107.5(2)
C9 N1 Ni01 133.90(19)
N2 N1 Ni01 118.50(17)
C7 N2 N1 109.1(2)
C7 N2 B1 129.9(2)
N1 N2 B1 121.0(2)
C19 N3 N4 106.7(2)
C19 N3 Ni01 137.13(19)
N4 N3 Ni01 115.89(16)
C17 N4 N3 109.9(2)
C17 N4 B1 128.7(2)
N3 N4 B1 121.3(2)
C29 N5 N6 105.6(2)
C27 N6 N5 110.9(2)
C27 N6 B1 128.6(2)
N5 N6 B1 120.5(2)
C1 O1 Ni01 62.19(15)
C36 O2 C39 108.9(3)
C5 Si1 C4 110.03(16)
C5 Si1 C3 111.87(15)
C4 Si1 C3 110.33(16)
C5 Si1 C2 110.45(13)
C4 Si1 C2 105.75(14)
C3 Si1 C2 108.21(15)
C1 Ni01 N1 110.12(12)
C1 Ni01 N3 158.15(12)
N1 Ni01 N3 91.34(9)
C1 Ni01 O1 37.95(11)
N1 Ni01 O1 148.07(9)
N3 Ni01 O1 120.45(9)
N4 B1 N6 109.8(2)
N4 B1 N2 109.4(2)
N6 B1 N2 110.8(2)
N4 B1 H1 108.3(13)
N6 B1 H1 108.6(12)
N2 B1 H1 109.9(13)

loop_
_geom_bond_atom_site_label_1
_geom_bond_atom_site_label_2
_geom_bond_distance
C1 O1 1.235(3)
C1 C2 1.468(4)
C1 Ni01 1.776(3)
C2 Si1 1.916(3)
C2 H2A 0.9700
C2 H2B 0.9700
C3 Si1 1.863(3)
C3 H3A 0.9600
C3 H3B 0.9600
C3 H3C 0.9600
C4 Si1 1.857(3)
C4 H4A 0.9600
C4 H4B 0.9600
C4 H4C 0.9600
C5 Si1 1.851(3)
C5 H5A 0.9600
C5 H5B 0.9600
C5 H5C 0.9600
C6 C7 1.490(4)
C6 H6A 0.9600
C6 H6B 0.9600
C6 H6C 0.9600
C7 N2 1.360(3)
C7 C8 1.379(4)
C8 C9 1.393(4)
C8 H8 0.9300
C9 N1 1.344(3)
C9 C10 1.470(4)
C10 C11 1.397(4)
C10 C15 1.398(4)
C11 C12 1.385(4)
C11 H11 0.9300
C12 C13 1.383(5)
C12 H12 0.9300
C13 C14 1.383(4)
C13 H13 0.9300
C14 C15 1.386(4)
C14 H14 0.9300
C15 H15 0.9300
C16 C17 1.496(4)
C16 H16A 0.9600
C16 H16B 0.9600
C16 H16C 0.9600
C17 N4 1.352(4)
C17 C18 1.377(4)
C18 C19 1.405(4)
C18 H18 0.9300
C19 N3 1.344(3)
C19 C20 1.475(4)
C20 C21 1.390(4)
C20 C25 1.401(4)
C21 C22 1.381(4)
C21 H21 0.9300
C22 C23 1.383(4)
C22 H22 0.9300
C23 C24 1.379(4)
C23 H23 0.9300
C24 C25 1.379(4)
C24 H24 0.9300
C25 H25 0.9300
C26 C27 1.500(4)
C26 H26A 0.9600
C26 H26B 0.9600
C26 H26C 0.9600
C27 N6 1.358(3)
C27 C28 1.373(4)
C28 C29 1.401(4)
C28 H28 0.9300
C29 N5 1.339(3)
C29 C30 1.477(4)
C30 C31 1.396(4)
C30 C35 1.398(4)
C31 C32 1.388(4)
C31 H31 0.9300
C32 C33 1.391(5)
C32 H32 0.9300
C33 C34 1.379(5)
C33 H33 0.9300
C34 C35 1.383(4)
C34 H34 0.9300
C35 H35 0.9300
C36 O2 1.423(4)
C36 C37 1.480(5)
C36 H36A 0.9700
C36 H36B 0.9700
C37 C38 1.508(5)
C37 H37A 0.9700
C37 H37B 0.9700
C38 C39 1.505(5)
C38 H38A 0.9700
C38 H38B 0.9700
C39 O2 1.428(4)
C39 H39A 0.9700
C39 H39B 0.9700
N1 N2 1.374(3)
N1 Ni01 1.878(2)
N2 B1 1.552(4)
N3 N4 1.376(3)
N3 Ni01 1.970(2)
N4 B1 1.544(4)
N5 N6 1.366(3)
N6 B1 1.546(4)
O1 Ni01 1.9765(19)
B1 H1 1.09(2)
